data_7014851
loop_
_publ_author_name
'Poirier, Valentin'
'Roisnel, Thierry'
'Carpentier, Jean-Fran\,cois'
'Sarazin, Yann'

_publ_section_title
;
 Zinc and magnesium complexes supported by bulky multidentate
 amino-ether phenolate ligands: potent pre-catalysts for the immortal
 ring-opening polymerisation of cyclic esters.
;
_journal_issue 2
_journal_name_full 'Dalton transactions (Cambridge, England : 2003)'
_journal_page_first 523
_journal_page_last 534
_journal_paper_doi 10.1039/c0dt01219j
_journal_volume 40
_journal_year 2011
_chemical_absolute_configuration unk
_chemical_compound_source 'synthesis as described'
_chemical_formula_moiety '2(C21 H35 N O2)'
_chemical_formula_sum 'C21 H35 N O2'
_chemical_formula_weight 333
_space_group_IT_number 145
_symmetry_cell_setting trigonal
_symmetry_Int_Tables_number 145
_symmetry_space_group_name_Hall 'P 32'
_symmetry_space_group_name_H-M 'P 32'
_atom_sites_solution_hydrogens geom
_atom_sites_solution_primary direct
_atom_sites_solution_secondary difmap
_audit_conform_dict_location ftp://ftp.iucr.org/pub/cif_core.dic
_audit_conform_dict_name cif_core.dic
_audit_conform_dict_version 2.3
_audit_creation_date 2009-05-07T11:45:42-00:00
_audit_creation_method 'WinGX routine CIF_UPDATE'
_cell_angle_alpha 90
_cell_angle_beta 90
_cell_angle_gamma 120
_cell_formula_units_Z 6
_cell_length_a 10.7292(3)
_cell_length_b 10.7292
_cell_length_c 29.5051(9)
_cell_measurement_reflns_used 9912
_cell_measurement_temperature 100(2)
_cell_measurement_theta_max 27.12
_cell_measurement_theta_min 2.19
_cell_measurement_wavelength 0.71073
_cell_volume 2941.46(12)
_computing_cell_refinement 'Bruker SMART'
_computing_data_collection 'Bruker SAINT'
_computing_data_reduction 'Bruker SAINT'
_computing_molecular_graphics 'Ortep-3 for Windows (Farrugia, 1997)'
_computing_publication_material 'WinGX publication routines (Farrugia, 1999)'
_computing_structure_refinement 'SHELXL-97 (Sheldrick, 1997)'
_computing_structure_solution 'SIR97 (Altomare et al., 1999)'
_diffrn_ambient_temperature 100(2)
_diffrn_detector 'CCD plate'
_diffrn_measured_fraction_theta_full 0.999
_diffrn_measured_fraction_theta_max 0.999
_diffrn_measurement_device_type 'APEXII, Bruker-AXS'
_diffrn_measurement_method 'CCD rotation images, thin slices'
_diffrn_radiation_monochromator graphite
_diffrn_radiation_probe x-ray
_diffrn_radiation_type MoK\a
_diffrn_radiation_wavelength 0.71073
_diffrn_reflns_av_R_equivalents 0.0585
_diffrn_reflns_av_unetI/netI 0.0342
_diffrn_reflns_limit_h_max 13
_diffrn_reflns_limit_h_min -12
_diffrn_reflns_limit_k_max 10
_diffrn_reflns_limit_k_min -13
_diffrn_reflns_limit_l_max 38
_diffrn_reflns_limit_l_min -38
_diffrn_reflns_number 37354
_diffrn_reflns_theta_full 27.48
_diffrn_reflns_theta_max 27.48
_diffrn_reflns_theta_min 3.02
_exptl_absorpt_coefficient_mu 0.071
_exptl_absorpt_correction_T_max 0.967
_exptl_absorpt_correction_T_min 0.939
_exptl_absorpt_correction_type multi-scan
_exptl_absorpt_process_details
;
[Sheldrick, G.M. (2002). SADABS Bruker AXS Inc., Madison, Wisconsin, USA]
;
_exptl_crystal_colour colourless
_exptl_crystal_density_diffrn 1.13
_exptl_crystal_density_method 'not measured'
_exptl_crystal_description prism
_exptl_crystal_F_000 1104
_exptl_crystal_size_max 0.58
_exptl_crystal_size_mid 0.52
_exptl_crystal_size_min 0.47
_refine_diff_density_max 0.193
_refine_diff_density_min -0.2
_refine_diff_density_rms 0.041
_refine_ls_abs_structure_details 'Flack H D (1983), Acta Cryst. A39, 876-881'
_refine_ls_abs_structure_Flack -10(10)
_refine_ls_extinction_method none
_refine_ls_goodness_of_fit_ref 1.198
_refine_ls_hydrogen_treatment constr
_refine_ls_matrix_type full
_refine_ls_number_parameters 449
_refine_ls_number_reflns 4476
_refine_ls_number_restraints 1
_refine_ls_restrained_S_all 1.198
_refine_ls_R_factor_all 0.0412
_refine_ls_R_factor_gt 0.0367
_refine_ls_shift/su_max 0.006
_refine_ls_shift/su_mean 0.001
_refine_ls_structure_factor_coef Fsqd
_refine_ls_weighting_details 'calc w=1/[\s^2^(Fo^2^)+(0.0482P)^2^+0.0000P] where P=(Fo^2^+2Fc^2^)/3'
_refine_ls_weighting_scheme calc
_refine_ls_wR_factor_gt 0.0879
_refine_ls_wR_factor_ref 0.0903
_reflns_number_gt 4105
_reflns_number_total 4476
_reflns_threshold_expression >2sigma(I)
_cod_data_source_file C0DT01219J.TXT
_cod_data_source_block job5
_cod_original_cell_volume 2941.45(12)
_cod_database_code 7014851

loop_
_symmetry_equiv_pos_as_xyz
'x, y, z'
'-y, x-y, z-1/3'
'-x+y, -x, z-2/3'

loop_
_atom_site_label
_atom_site_type_symbol
_atom_site_fract_x
_atom_site_fract_y
_atom_site_fract_z
_atom_site_U_iso_or_equiv
_atom_site_adp_type
_atom_site_occupancy
_atom_site_symmetry_multiplicity
_atom_site_calc_flag
_atom_site_refinement_flags
_atom_site_disorder_assembly
_atom_site_disorder_group
O1 O 0.98909(15) 1.57555(15) -0.04171(5) 0.0192(3) Uani 1 1 d . . .
H1 H 0.8993 1.5362 -0.0391 0.029 Uiso 1 1 calc R . .
C2 C 1.0435(2) 1.5326(2) -0.00640(6) 0.0156(4) Uani 1 1 d . . .
C3 C 1.1813(2) 1.5486(2) -0.00978(6) 0.0146(4) Uani 1 1 d . . .
C4 C 1.2745(2) 1.6139(2) -0.05233(6) 0.0177(4) Uani 1 1 d . . .
C5 C 1.4226(2) 1.6252(3) -0.04777(7) 0.0241(5) Uani 1 1 d . . .
H5A H 1.4791 1.6688 -0.0753 0.036 Uiso 1 1 calc R . .
H5B H 1.4099 1.5289 -0.0436 0.036 Uiso 1 1 calc R . .
H5C H 1.4733 1.6852 -0.0215 0.036 Uiso 1 1 calc R . .
C6 C 1.3012(2) 1.7669(2) -0.06085(8) 0.0248(5) Uani 1 1 d . . .
H6A H 1.2087 1.7636 -0.0642 0.037 Uiso 1 1 calc R . .
H6B H 1.3579 1.8056 -0.0886 0.037 Uiso 1 1 calc R . .
H6C H 1.3538 1.8288 -0.0351 0.037 Uiso 1 1 calc R . .
C7 C 1.1991(2) 1.5173(2) -0.09361(7) 0.0231(4) Uani 1 1 d . . .
H7A H 1.259 1.5588 -0.1206 0.035 Uiso 1 1 calc R . .
H7B H 1.1056 1.5109 -0.0983 0.035 Uiso 1 1 calc R . .
H7C H 1.1847 1.4209 -0.0882 0.035 Uiso 1 1 calc R . .
C8 C 1.2281(2) 1.5008(2) 0.02736(6) 0.0154(4) Uani 1 1 d . . .
H8 H 1.3211 1.5108 0.0259 0.018 Uiso 1 1 calc R . .
C9 C 1.1460(2) 1.4398(2) 0.06612(6) 0.0159(4) Uani 1 1 d . . .
C10 C 1.2005(2) 1.3918(2) 0.10692(6) 0.0162(4) Uani 1 1 d . . .
C11 C 1.0893(2) 1.2365(2) 0.12069(7) 0.0216(4) Uani 1 1 d . . .
H11A H 1.1244 1.2086 0.1473 0.032 Uiso 1 1 calc R . .
H11B H 1.0751 1.1711 0.0955 0.032 Uiso 1 1 calc R . .
H11C H 0.9976 1.2312 0.128 0.032 Uiso 1 1 calc R . .
C12 C 1.3436(2) 1.3979(2) 0.09726(7) 0.0218(4) Uani 1 1 d . . .
H12A H 1.4177 1.4973 0.0907 0.033 Uiso 1 1 calc R . .
H12B H 1.3325 1.3369 0.0711 0.033 Uiso 1 1 calc R . .
H12C H 1.3723 1.3632 0.1238 0.033 Uiso 1 1 calc R . .
C13 C 1.2222(2) 1.4935(2) 0.14677(7) 0.0202(4) Uani 1 1 d . . .
H13A H 1.295 1.5921 0.1386 0.03 Uiso 1 1 calc R . .
H13B H 1.2543 1.4632 0.1735 0.03 Uiso 1 1 calc R . .
H13C H 1.131 1.49 0.1535 0.03 Uiso 1 1 calc R . .
C14 C 1.0103(2) 1.4274(2) 0.06802(6) 0.0165(4) Uani 1 1 d . . .
H14 H 0.9521 1.3868 0.0942 0.02 Uiso 1 1 calc R . .
C15 C 0.9587(2) 1.4735(2) 0.03233(6) 0.0163(4) Uani 1 1 d . . .
C16 C 0.8151(2) 1.4669(2) 0.03655(6) 0.0179(4) Uani 1 1 d . . .
H16A H 0.763 1.4068 0.0631 0.022 Uiso 1 1 calc R . .
H16B H 0.8318 1.5651 0.0421 0.022 Uiso 1 1 calc R . .
N17 N 0.72440(18) 1.40701(18) -0.00427(5) 0.0166(3) Uani 1 1 d . . .
C18 C 0.5973(2) 1.4267(2) -0.00209(7) 0.0210(4) Uani 1 1 d . . .
H18A H 0.6191 1.5198 -0.0158 0.025 Uiso 1 1 calc R . .
H18B H 0.5663 1.4239 0.0297 0.025 Uiso 1 1 calc R . .
C19 C 0.4820(2) 1.3017(2) -0.02902(7) 0.0230(4) Uani 1 1 d . . .
H19A H 0.4952 1.3207 -0.062 0.028 Uiso 1 1 calc R . .
H19B H 0.3845 1.2812 -0.0203 0.028 Uiso 1 1 calc R . .
C20 C 0.5070(2) 1.1784(2) -0.01562(7) 0.0230(4) Uani 1 1 d . . .
H20A H 0.4696 1.1023 -0.0391 0.028 Uiso 1 1 calc R . .
H20B H 0.4598 1.1354 0.0136 0.028 Uiso 1 1 calc R . .
C21 C 0.6715(2) 1.2505(2) -0.01160(7) 0.0185(4) Uani 1 1 d . . .
H21 H 0.6972 1.2103 0.0151 0.022 Uiso 1 1 calc R . .
C22 C 0.7393(2) 1.2311(2) -0.05431(7) 0.0199(4) Uani 1 1 d . . .
H22A H 0.7089 1.2647 -0.0811 0.024 Uiso 1 1 calc R . .
H22B H 0.8456 1.2877 -0.0521 0.024 Uiso 1 1 calc R . .
O23 O 0.69276(16) 1.08203(15) -0.05855(5) 0.0231(3) Uani 1 1 d . . .
C24 C 0.7371(3) 1.0510(3) -0.10026(7) 0.0297(5) Uani 1 1 d . . .
H24A H 0.8423 1.106 -0.1023 0.045 Uiso 1 1 calc R . .
H24B H 0.6954 1.0777 -0.1254 0.045 Uiso 1 1 calc R . .
H24C H 0.7042 0.9479 -0.1019 0.045 Uiso 1 1 calc R . .
O51 O 0.58337(15) 0.76285(16) 0.15036(5) 0.0195(3) Uani 1 1 d . . .
H51 H 0.5383 0.8081 0.1494 0.029 Uiso 1 1 calc R . .
C52 C 0.6802(2) 0.8063(2) 0.11509(6) 0.0161(4) Uani 1 1 d . . .
C53 C 0.8014(2) 0.7891(2) 0.11811(6) 0.0148(4) Uani 1 1 d . . .
C54 C 0.8278(2) 0.7205(2) 0.16012(6) 0.0178(4) Uani 1 1 d . . .
C55 C 0.6996(2) 0.5681(2) 0.16772(8) 0.0242(5) Uani 1 1 d . . .
H55A H 0.6133 0.574 0.1746 0.036 Uiso 1 1 calc R . .
H55B H 0.7207 0.5227 0.1931 0.036 Uiso 1 1 calc R . .
H55C H 0.683 0.5105 0.1402 0.036 Uiso 1 1 calc R . .
C56 C 0.9635(2) 0.7074(2) 0.15539(7) 0.0227(4) Uani 1 1 d . . .
H56A H 0.9537 0.648 0.1289 0.034 Uiso 1 1 calc R . .
H56B H 0.9755 0.6626 0.1827 0.034 Uiso 1 1 calc R . .
H56C H 1.0478 0.8034 0.1515 0.034 Uiso 1 1 calc R . .
C57 C 0.8494(2) 0.8149(2) 0.20210(7) 0.0238(4) Uani 1 1 d . . .
H57A H 0.8651 0.7704 0.2289 0.036 Uiso 1 1 calc R . .
H57B H 0.7636 0.8236 0.2067 0.036 Uiso 1 1 calc R . .
H57C H 0.9333 0.9107 0.1974 0.036 Uiso 1 1 calc R . .
C58 C 0.8962(2) 0.8371(2) 0.08120(6) 0.0166(4) Uani 1 1 d . . .
H58 H 0.9788 0.8264 0.0826 0.02 Uiso 1 1 calc R . .
C59 C 0.8758(2) 0.8998(2) 0.04247(6) 0.0165(4) Uani 1 1 d . . .
C60 C 0.9780(2) 0.9491(2) 0.00160(6) 0.0170(4) Uani 1 1 d . . .
C61 C 1.1147(2) 0.9417(3) 0.01070(7) 0.0237(5) Uani 1 1 d . . .
H61A H 1.1649 1.0014 0.0371 0.036 Uiso 1 1 calc R . .
H61B H 1.1778 0.9772 -0.0159 0.036 Uiso 1 1 calc R . .
H61C H 1.0888 0.8418 0.0167 0.036 Uiso 1 1 calc R . .
C62 C 1.0223(2) 1.1045(2) -0.01160(7) 0.0221(4) Uani 1 1 d . . .
H62A H 1.0812 1.1314 -0.0392 0.033 Uiso 1 1 calc R . .
H62B H 1.0781 1.1698 0.0131 0.033 Uiso 1 1 calc R . .
H62C H 0.9359 1.1115 -0.0172 0.033 Uiso 1 1 calc R . .
C63 C 0.8979(2) 0.8482(2) -0.03850(7) 0.0208(4) Uani 1 1 d . . .
H63A H 0.9607 0.8785 -0.0652 0.031 Uiso 1 1 calc R . .
H63B H 0.8108 0.8526 -0.0453 0.031 Uiso 1 1 calc R . .
H63C H 0.8712 0.7492 -0.0305 0.031 Uiso 1 1 calc R . .
C64 C 0.7526(2) 0.9129(2) 0.04093(6) 0.0171(4) Uani 1 1 d . . .
H64 H 0.7355 0.9547 0.015 0.02 Uiso 1 1 calc R . .
C65 C 0.6550(2) 0.8664(2) 0.07639(6) 0.0170(4) Uani 1 1 d . . .
C66 C 0.5182(2) 0.8732(2) 0.07264(7) 0.0190(4) Uani 1 1 d . . .
H66A H 0.5255 0.9329 0.0461 0.023 Uiso 1 1 calc R . .
H66B H 0.4365 0.775 0.0674 0.023 Uiso 1 1 calc R . .
N67 N 0.48858(17) 0.93379(18) 0.11346(6) 0.0177(3) Uani 1 1 d . . .
C68 C 0.3419(2) 0.9135(2) 0.11183(8) 0.0225(5) Uani 1 1 d . . .
H68A H 0.2713 0.82 0.1254 0.027 Uiso 1 1 calc R . .
H68B H 0.313 0.9169 0.0802 0.027 Uiso 1 1 calc R . .
C69 C 0.3516(2) 1.0379(2) 0.13933(7) 0.0240(5) Uani 1 1 d . . .
H69A H 0.3476 1.0189 0.1723 0.029 Uiso 1 1 calc R . .
H69B H 0.2738 1.058 0.1311 0.029 Uiso 1 1 calc R . .
C70 C 0.4993(2) 1.1613(2) 0.12516(7) 0.0224(4) Uani 1 1 d . . .
H70A H 0.5389 1.238 0.1485 0.027 Uiso 1 1 calc R . .
H70B H 0.4933 1.2034 0.0959 0.027 Uiso 1 1 calc R . .
C71 C 0.5923(2) 1.0901(2) 0.12065(7) 0.0182(4) Uani 1 1 d . . .
H71 H 0.6573 1.1304 0.0938 0.022 Uiso 1 1 calc R . .
C72 C 0.6809(2) 1.1105(2) 0.16320(7) 0.0198(4) Uani 1 1 d . . .
H72A H 0.6173 1.075 0.1901 0.024 Uiso 1 1 calc R . .
H72B H 0.7323 1.0556 0.1606 0.024 Uiso 1 1 calc R . .
O73 O 0.78151(15) 1.26002(15) 0.16788(5) 0.0222(3) Uani 1 1 d . . .
C74 C 0.8608(2) 1.2903(3) 0.20893(7) 0.0264(5) Uani 1 1 d . . .
H74A H 0.9157 1.2398 0.2091 0.04 Uiso 1 1 calc R . .
H74B H 0.7942 1.2579 0.2347 0.04 Uiso 1 1 calc R . .
H74C H 0.9271 1.3942 0.2113 0.04 Uiso 1 1 calc R . .

loop_
_atom_site_aniso_label
_atom_site_aniso_U_11
_atom_site_aniso_U_22
_atom_site_aniso_U_33
_atom_site_aniso_U_23
_atom_site_aniso_U_13
_atom_site_aniso_U_12
O1 0.0165(7) 0.0225(8) 0.0202(7) 0.0038(6) -0.0014(5) 0.0109(6)
C2 0.0168(9) 0.0135(9) 0.0167(9) -0.0011(7) -0.0023(7) 0.0077(8)
C3 0.0141(9) 0.0129(9) 0.0151(9) -0.0024(7) -0.0008(7) 0.0055(8)
C4 0.0168(10) 0.0193(10) 0.0170(10) 0.0007(7) -0.0002(7) 0.0091(8)
C5 0.0194(10) 0.0337(12) 0.0221(10) 0.0058(9) 0.0050(8) 0.0154(10)
C6 0.0256(11) 0.0212(11) 0.0274(11) 0.0076(9) 0.0056(9) 0.0116(9)
C7 0.0243(11) 0.0294(12) 0.0173(10) 0.0008(8) 0.0012(8) 0.0147(10)
C8 0.0141(9) 0.0154(9) 0.0162(9) -0.0017(7) -0.0002(7) 0.0071(8)
C9 0.0182(10) 0.0147(9) 0.0154(9) -0.0017(7) -0.0019(7) 0.0087(8)
C10 0.0169(10) 0.0180(10) 0.0150(9) 0.0008(7) -0.0001(7) 0.0097(8)
C11 0.0249(11) 0.0218(11) 0.0194(10) 0.0024(8) -0.0018(8) 0.0127(9)
C12 0.0205(10) 0.0317(12) 0.0192(10) 0.0005(8) -0.0014(8) 0.0175(10)
C13 0.0221(11) 0.0232(11) 0.0167(10) -0.0020(8) -0.0040(8) 0.0124(9)
C14 0.0156(9) 0.0165(9) 0.0154(9) -0.0017(7) 0.0006(7) 0.0066(8)
C15 0.0153(9) 0.0175(10) 0.0167(9) -0.0024(7) -0.0010(7) 0.0086(8)
C16 0.0155(10) 0.0220(10) 0.0182(10) -0.0006(8) 0.0000(7) 0.0106(8)
N17 0.0176(8) 0.0182(8) 0.0171(8) -0.0015(6) -0.0020(6) 0.0114(7)
C18 0.0151(10) 0.0234(11) 0.0279(11) 0.0004(8) -0.0005(8) 0.0122(9)
C19 0.0147(10) 0.0248(11) 0.0293(11) 0.0011(9) -0.0024(8) 0.0097(9)
C20 0.0177(10) 0.0200(10) 0.0290(11) 0.0016(8) 0.0018(8) 0.0078(9)
C21 0.0169(10) 0.0172(10) 0.0201(10) 0.0014(8) -0.0012(8) 0.0077(8)
C22 0.0223(10) 0.0144(10) 0.0228(11) -0.0022(8) -0.0027(8) 0.0089(8)
O23 0.0281(8) 0.0186(7) 0.0229(7) -0.0026(6) -0.0008(6) 0.0120(7)
C24 0.0433(14) 0.0322(13) 0.0221(11) -0.0051(9) -0.0045(10) 0.0252(12)
O51 0.0170(7) 0.0227(8) 0.0225(7) 0.0037(6) 0.0056(6) 0.0127(6)
C52 0.0150(9) 0.0127(9) 0.0169(9) -0.0010(7) 0.0020(7) 0.0042(8)
C53 0.0164(9) 0.0117(9) 0.0163(9) -0.0027(7) -0.0012(7) 0.0070(8)
C54 0.0190(10) 0.0188(10) 0.0161(9) 0.0019(7) -0.0003(7) 0.0098(8)
C55 0.0237(11) 0.0206(11) 0.0265(11) 0.0047(9) -0.0002(9) 0.0098(9)
C56 0.0232(11) 0.0260(11) 0.0225(10) 0.0030(9) -0.0009(8) 0.0149(9)
C57 0.0253(11) 0.0293(12) 0.0177(10) -0.0031(8) -0.0025(8) 0.0144(10)
C58 0.0150(9) 0.0162(10) 0.0191(10) -0.0022(7) -0.0008(7) 0.0082(8)
C59 0.0191(10) 0.0150(9) 0.0153(9) -0.0027(7) -0.0007(7) 0.0084(8)
C60 0.0160(9) 0.0188(10) 0.0164(9) 0.0013(7) 0.0018(7) 0.0089(8)
C61 0.0204(11) 0.0300(12) 0.0223(10) 0.0040(9) 0.0049(8) 0.0136(10)
C62 0.0244(11) 0.0192(10) 0.0206(10) 0.0020(8) 0.0038(8) 0.0093(9)
C63 0.0233(11) 0.0223(11) 0.0164(10) -0.0006(8) 0.0025(8) 0.0112(9)
C64 0.0206(10) 0.0168(10) 0.0141(9) 0.0011(7) -0.0007(7) 0.0096(8)
C65 0.0179(10) 0.0161(10) 0.0180(9) -0.0033(8) -0.0012(7) 0.0092(8)
C66 0.0161(10) 0.0219(10) 0.0200(10) -0.0019(8) -0.0011(8) 0.0103(9)
N67 0.0130(8) 0.0191(9) 0.0214(9) -0.0001(7) 0.0012(6) 0.0083(7)
C68 0.0152(10) 0.0231(11) 0.0324(12) 0.0021(9) 0.0024(8) 0.0119(9)
C69 0.0227(11) 0.0275(11) 0.0280(11) 0.0024(9) 0.0046(9) 0.0173(10)
C70 0.0228(11) 0.0184(10) 0.0267(11) 0.0007(8) 0.0004(9) 0.0109(9)
C71 0.0170(10) 0.0165(10) 0.0208(10) 0.0024(8) 0.0029(8) 0.0080(8)
C72 0.0191(10) 0.0173(10) 0.0223(10) 0.0021(8) 0.0017(8) 0.0085(8)
O73 0.0232(8) 0.0174(7) 0.0218(7) -0.0007(6) -0.0028(6) 0.0071(6)
C74 0.0251(12) 0.0286(12) 0.0213(11) -0.0037(9) -0.0015(9) 0.0104(10)

loop_
_atom_type_symbol
_atom_type_description
_atom_type_scat_dispersion_real
_atom_type_scat_dispersion_imag
_atom_type_scat_source
C C 0.0033 0 'International Tables Vol C Tables 4.2.6.8 and 6.1.1.4'
H H 0 0 'International Tables Vol C Tables 4.2.6.8 and 6.1.1.4'
N N 0.0061 0 'International Tables Vol C Tables 4.2.6.8 and 6.1.1.4'
O O 0.0106 0 'International Tables Vol C Tables 4.2.6.8 and 6.1.1.4'

loop_
_geom_angle_atom_site_label_1
_geom_angle_atom_site_label_2
_geom_angle_atom_site_label_3
_geom_angle
_geom_angle_site_symmetry_1
_geom_angle_site_symmetry_3
_geom_angle_publ_flag
C2 O1 H1 109.5 . . ?
O1 C2 C15 118.68(17) . . ?
O1 C2 C3 120.02(16) . . ?
C15 C2 C3 121.30(17) . . ?
C2 C3 C8 116.52(17) . . ?
C2 C3 C4 121.24(16) . . ?
C8 C3 C4 122.24(17) . . ?
C3 C4 C5 112.05(16) . . ?
C3 C4 C6 110.52(16) . . ?
C5 C4 C6 107.23(17) . . ?
C3 C4 C7 109.62(16) . . ?
C5 C4 C7 107.27(17) . . ?
C6 C4 C7 110.07(17) . . ?
C4 C5 H5A 109.5 . . ?
C4 C5 H5B 109.5 . . ?
H5A C5 H5B 109.5 . . ?
C4 C5 H5C 109.5 . . ?
H5A C5 H5C 109.5 . . ?
H5B C5 H5C 109.5 . . ?
C4 C6 H6A 109.5 . . ?
C4 C6 H6B 109.5 . . ?
H6A C6 H6B 109.5 . . ?
C4 C6 H6C 109.5 . . ?
H6A C6 H6C 109.5 . . ?
H6B C6 H6C 109.5 . . ?
C4 C7 H7A 109.5 . . ?
C4 C7 H7B 109.5 . . ?
H7A C7 H7B 109.5 . . ?
C4 C7 H7C 109.5 . . ?
H7A C7 H7C 109.5 . . ?
H7B C7 H7C 109.5 . . ?
C9 C8 C3 123.74(17) . . ?
C9 C8 H8 118.1 . . ?
C3 C8 H8 118.1 . . ?
C8 C9 C14 117.58(17) . . ?
C8 C9 C10 122.99(17) . . ?
C14 C9 C10 119.39(16) . . ?
C12 C10 C9 112.47(16) . . ?
C12 C10 C13 108.59(16) . . ?
C9 C10 C13 107.97(15) . . ?
C12 C10 C11 108.24(17) . . ?
C9 C10 C11 110.52(16) . . ?
C13 C10 C11 108.98(16) . . ?
C10 C11 H11A 109.5 . . ?
C10 C11 H11B 109.5 . . ?
H11A C11 H11B 109.5 . . ?
C10 C11 H11C 109.5 . . ?
H11A C11 H11C 109.5 . . ?
H11B C11 H11C 109.5 . . ?
C10 C12 H12A 109.5 . . ?
C10 C12 H12B 109.5 . . ?
H12A C12 H12B 109.5 . . ?
C10 C12 H12C 109.5 . . ?
H12A C12 H12C 109.5 . . ?
H12B C12 H12C 109.5 . . ?
C10 C13 H13A 109.5 . . ?
C10 C13 H13B 109.5 . . ?
H13A C13 H13B 109.5 . . ?
C10 C13 H13C 109.5 . . ?
H13A C13 H13C 109.5 . . ?
H13B C13 H13C 109.5 . . ?
C15 C14 C9 121.17(17) . . ?
C15 C14 H14 119.4 . . ?
C9 C14 H14 119.4 . . ?
C14 C15 C2 119.69(17) . . ?
C14 C15 C16 119.90(17) . . ?
C2 C15 C16 120.33(17) . . ?
N17 C16 C15 112.80(16) . . ?
N17 C16 H16A 109 . . ?
C15 C16 H16A 109 . . ?
N17 C16 H16B 109 . . ?
C15 C16 H16B 109 . . ?
H16A C16 H16B 107.8 . . ?
C16 N17 C18 110.83(15) . . ?
C16 N17 C21 113.81(15) . . ?
C18 N17 C21 107.86(15) . . ?
N17 C18 C19 104.62(17) . . ?
N17 C18 H18A 110.8 . . ?
C19 C18 H18A 110.8 . . ?
N17 C18 H18B 110.8 . . ?
C19 C18 H18B 110.8 . . ?
H18A C18 H18B 108.9 . . ?
C18 C19 C20 102.25(16) . . ?
C18 C19 H19A 111.3 . . ?
C20 C19 H19A 111.3 . . ?
C18 C19 H19B 111.3 . . ?
C20 C19 H19B 111.3 . . ?
H19A C19 H19B 109.2 . . ?
C19 C20 C21 103.78(17) . . ?
C19 C20 H20A 111 . . ?
C21 C20 H20A 111 . . ?
C19 C20 H20B 111 . . ?
C21 C20 H20B 111 . . ?
H20A C20 H20B 109 . . ?
N17 C21 C22 109.54(16) . . ?
N17 C21 C20 105.80(16) . . ?
C22 C21 C20 112.03(17) . . ?
N17 C21 H21 109.8 . . ?
C22 C21 H21 109.8 . . ?
C20 C21 H21 109.8 . . ?
O23 C22 C21 107.68(16) . . ?
O23 C22 H22A 110.2 . . ?
C21 C22 H22A 110.2 . . ?
O23 C22 H22B 110.2 . . ?
C21 C22 H22B 110.2 . . ?
H22A C22 H22B 108.5 . . ?
C24 O23 C22 111.70(16) . . ?
O23 C24 H24A 109.5 . . ?
O23 C24 H24B 109.5 . . ?
H24A C24 H24B 109.5 . . ?
O23 C24 H24C 109.5 . . ?
H24A C24 H24C 109.5 . . ?
H24B C24 H24C 109.5 . . ?
C52 O51 H51 109.5 . . ?
O51 C52 C65 118.99(17) . . ?
O51 C52 C53 119.94(17) . . ?
C65 C52 C53 121.07(17) . . ?
C58 C53 C52 116.87(17) . . ?
C58 C53 C54 121.91(17) . . ?
C52 C53 C54 121.21(16) . . ?
C56 C54 C55 107.52(17) . . ?
C56 C54 C53 112.33(16) . . ?
C55 C54 C53 110.18(16) . . ?
C56 C54 C57 107.12(16) . . ?
C55 C54 C57 109.99(17) . . ?
C53 C54 C57 109.62(16) . . ?
C54 C55 H55A 109.5 . . ?
C54 C55 H55B 109.5 . . ?
H55A C55 H55B 109.5 . . ?
C54 C55 H55C 109.5 . . ?
H55A C55 H55C 109.5 . . ?
H55B C55 H55C 109.5 . . ?
C54 C56 H56A 109.5 . . ?
C54 C56 H56B 109.5 . . ?
H56A C56 H56B 109.5 . . ?
C54 C56 H56C 109.5 . . ?
H56A C56 H56C 109.5 . . ?
H56B C56 H56C 109.5 . . ?
C54 C57 H57A 109.5 . . ?
C54 C57 H57B 109.5 . . ?
H57A C57 H57B 109.5 . . ?
C54 C57 H57C 109.5 . . ?
H57A C57 H57C 109.5 . . ?
H57B C57 H57C 109.5 . . ?
C59 C58 C53 123.58(18) . . ?
C59 C58 H58 118.2 . . ?
C53 C58 H58 118.2 . . ?
C58 C59 C64 117.28(17) . . ?
C58 C59 C60 123.46(17) . . ?
C64 C59 C60 119.22(17) . . ?
C61 C60 C59 112.47(16) . . ?
C61 C60 C62 108.41(17) . . ?
C59 C60 C62 110.65(16) . . ?
C61 C60 C63 108.08(16) . . ?
C59 C60 C63 108.01(15) . . ?
C62 C60 C63 109.16(16) . . ?
C60 C61 H61A 109.5 . . ?
C60 C61 H61B 109.5 . . ?
H61A C61 H61B 109.5 . . ?
C60 C61 H61C 109.5 . . ?
H61A C61 H61C 109.5 . . ?
H61B C61 H61C 109.5 . . ?
C60 C62 H62A 109.5 . . ?
C60 C62 H62B 109.5 . . ?
H62A C62 H62B 109.5 . . ?
C60 C62 H62C 109.5 . . ?
H62A C62 H62C 109.5 . . ?
H62B C62 H62C 109.5 . . ?
C60 C63 H63A 109.5 . . ?
C60 C63 H63B 109.5 . . ?
H63A C63 H63B 109.5 . . ?
C60 C63 H63C 109.5 . . ?
H63A C63 H63C 109.5 . . ?
H63B C63 H63C 109.5 . . ?
C65 C64 C59 121.42(18) . . ?
C65 C64 H64 119.3 . . ?
C59 C64 H64 119.3 . . ?
C64 C65 C52 119.76(18) . . ?
C64 C65 C66 120.34(17) . . ?
C52 C65 C66 119.84(17) . . ?
N67 C66 C65 112.97(16) . . ?
N67 C66 H66A 109 . . ?
C65 C66 H66A 109 . . ?
N67 C66 H66B 109 . . ?
C65 C66 H66B 109 . . ?
H66A C66 H66B 107.8 . . ?
C66 N67 C68 110.90(15) . . ?
C66 N67 C71 113.99(15) . . ?
C68 N67 C71 108.11(16) . . ?
N67 C68 C69 104.66(17) . . ?
N67 C68 H68A 110.8 . . ?
C69 C68 H68A 110.8 . . ?
N67 C68 H68B 110.8 . . ?
C69 C68 H68B 110.8 . . ?
H68A C68 H68B 108.9 . . ?
C68 C69 C70 101.57(17) . . ?
C68 C69 H69A 111.5 . . ?
C70 C69 H69A 111.5 . . ?
C68 C69 H69B 111.5 . . ?
C70 C69 H69B 111.5 . . ?
H69A C69 H69B 109.3 . . ?
C69 C70 C71 104.03(16) . . ?
C69 C70 H70A 111 . . ?
C71 C70 H70A 111 . . ?
C69 C70 H70B 111 . . ?
C71 C70 H70B 111 . . ?
H70A C70 H70B 109 . . ?
N67 C71 C72 109.85(16) . . ?
N67 C71 C70 105.46(16) . . ?
C72 C71 C70 111.81(17) . . ?
N67 C71 H71 109.9 . . ?
C72 C71 H71 109.9 . . ?
C70 C71 H71 109.9 . . ?
O73 C72 C71 107.99(16) . . ?
O73 C72 H72A 110.1 . . ?
C71 C72 H72A 110.1 . . ?
O73 C72 H72B 110.1 . . ?
C71 C72 H72B 110.1 . . ?
H72A C72 H72B 108.4 . . ?
C74 O73 C72 111.74(16) . . ?
O73 C74 H74A 109.5 . . ?
O73 C74 H74B 109.5 . . ?
H74A C74 H74B 109.5 . . ?
O73 C74 H74C 109.5 . . ?
H74A C74 H74C 109.5 . . ?
H74B C74 H74C 109.5 . . ?

loop_
_geom_bond_atom_site_label_1
_geom_bond_atom_site_label_2
_geom_bond_distance
_geom_bond_site_symmetry_2
_geom_bond_publ_flag
O1 C2 1.381(2) . ?
O1 H1 0.84 . ?
C2 C15 1.399(3) . ?
C2 C3 1.404(3) . ?
C3 C8 1.404(3) . ?
C3 C4 1.539(3) . ?
C4 C5 1.538(3) . ?
C4 C6 1.540(3) . ?
C4 C7 1.540(3) . ?
C5 H5A 0.98 . ?
C5 H5B 0.98 . ?
C5 H5C 0.98 . ?
C6 H6A 0.98 . ?
C6 H6B 0.98 . ?
C6 H6C 0.98 . ?
C7 H7A 0.98 . ?
C7 H7B 0.98 . ?
C7 H7C 0.98 . ?
C8 C9 1.391(3) . ?
C8 H8 0.95 . ?
C9 C14 1.395(3) . ?
C9 C10 1.536(3) . ?
C10 C12 1.531(3) . ?
C10 C13 1.541(3) . ?
C10 C11 1.541(3) . ?
C11 H11A 0.98 . ?
C11 H11B 0.98 . ?
C11 H11C 0.98 . ?
C12 H12A 0.98 . ?
C12 H12B 0.98 . ?
C12 H12C 0.98 . ?
C13 H13A 0.98 . ?
C13 H13B 0.98 . ?
C13 H13C 0.98 . ?
C14 C15 1.390(3) . ?
C14 H14 0.95 . ?
C15 C16 1.511(3) . ?
C16 N17 1.478(2) . ?
C16 H16A 0.99 . ?
C16 H16B 0.99 . ?
N17 C18 1.482(3) . ?
N17 C21 1.495(3) . ?
C18 C19 1.517(3) . ?
C18 H18A 0.99 . ?
C18 H18B 0.99 . ?
C19 C20 1.528(3) . ?
C19 H19A 0.99 . ?
C19 H19B 0.99 . ?
C20 C21 1.537(3) . ?
C20 H20A 0.99 . ?
C20 H20B 0.99 . ?
C21 C22 1.521(3) . ?
C21 H21 1 . ?
C22 O23 1.423(2) . ?
C22 H22A 0.99 . ?
C22 H22B 0.99 . ?
O23 C24 1.418(3) . ?
C24 H24A 0.98 . ?
C24 H24B 0.98 . ?
C24 H24C 0.98 . ?
O51 C52 1.377(2) . ?
O51 H51 0.84 . ?
C52 C65 1.402(3) . ?
C52 C53 1.404(3) . ?
C53 C58 1.401(3) . ?
C53 C54 1.539(3) . ?
C54 C56 1.537(3) . ?
C54 C55 1.538(3) . ?
C54 C57 1.543(3) . ?
C55 H55A 0.98 . ?
C55 H55B 0.98 . ?
C55 H55C 0.98 . ?
C56 H56A 0.98 . ?
C56 H56B 0.98 . ?
C56 H56C 0.98 . ?
C57 H57A 0.98 . ?
C57 H57B 0.98 . ?
C57 H57C 0.98 . ?
C58 C59 1.397(3) . ?
C58 H58 0.95 . ?
C59 C64 1.398(3) . ?
C59 C60 1.535(3) . ?
C60 C61 1.531(3) . ?
C60 C62 1.539(3) . ?
C60 C63 1.543(3) . ?
C61 H61A 0.98 . ?
C61 H61B 0.98 . ?
C61 H61C 0.98 . ?
C62 H62A 0.98 . ?
C62 H62B 0.98 . ?
C62 H62C 0.98 . ?
C63 H63A 0.98 . ?
C63 H63B 0.98 . ?
C63 H63C 0.98 . ?
C64 C65 1.385(3) . ?
C64 H64 0.95 . ?
C65 C66 1.510(3) . ?
C66 N67 1.477(3) . ?
C66 H66A 0.99 . ?
C66 H66B 0.99 . ?
N67 C68 1.478(3) . ?
N67 C71 1.493(3) . ?
C68 C69 1.521(3) . ?
C68 H68A 0.99 . ?
C68 H68B 0.99 . ?
C69 C70 1.530(3) . ?
C69 H69A 0.99 . ?
C69 H69B 0.99 . ?
C70 C71 1.537(3) . ?
C70 H70A 0.99 . ?
C70 H70B 0.99 . ?
C71 C72 1.523(3) . ?
C71 H71 1 . ?
C72 O73 1.424(2) . ?
C72 H72A 0.99 . ?
C72 H72B 0.99 . ?
O73 C74 1.421(3) . ?
C74 H74A 0.98 . ?
C74 H74B 0.98 . ?
C74 H74C 0.98 . ?

loop_
_geom_torsion_atom_site_label_1
_geom_torsion_atom_site_label_2
_geom_torsion_atom_site_label_3
_geom_torsion_atom_site_label_4
_geom_torsion
_geom_torsion_site_symmetry_1
_geom_torsion_site_symmetry_2
_geom_torsion_site_symmetry_3
_geom_torsion_site_symmetry_4
_geom_torsion_publ_flag
O1 C2 C3 C8 -179.32(17) . . . . ?
C15 C2 C3 C8 0.7(3) . . . . ?
O1 C2 C3 C4 0.1(3) . . . . ?
C15 C2 C3 C4 -179.87(17) . . . . ?
C2 C3 C4 C5 178.12(18) . . . . ?
C8 C3 C4 C5 -2.4(3) . . . . ?
C2 C3 C4 C6 58.6(2) . . . . ?
C8 C3 C4 C6 -122.0(2) . . . . ?
C2 C3 C4 C7 -62.9(2) . . . . ?
C8 C3 C4 C7 116.53(19) . . . . ?
C2 C3 C8 C9 0.2(3) . . . . ?
C4 C3 C8 C9 -179.25(17) . . . . ?
C3 C8 C9 C14 -0.8(3) . . . . ?
C3 C8 C9 C10 -178.39(17) . . . . ?
C8 C9 C10 C12 -8.5(3) . . . . ?
C14 C9 C10 C12 173.94(17) . . . . ?
C8 C9 C10 C13 111.3(2) . . . . ?
C14 C9 C10 C13 -66.3(2) . . . . ?
C8 C9 C10 C11 -129.56(19) . . . . ?
C14 C9 C10 C11 52.8(2) . . . . ?
C8 C9 C14 C15 0.4(3) . . . . ?
C10 C9 C14 C15 178.15(17) . . . . ?
C9 C14 C15 C2 0.4(3) . . . . ?
C9 C14 C15 C16 -176.31(17) . . . . ?
O1 C2 C15 C14 179.00(17) . . . . ?
C3 C2 C15 C14 -1.0(3) . . . . ?
O1 C2 C15 C16 -4.3(3) . . . . ?
C3 C2 C15 C16 175.73(18) . . . . ?
C14 C15 C16 N17 -134.69(18) . . . . ?
C2 C15 C16 N17 48.6(2) . . . . ?
C15 C16 N17 C18 -169.77(16) . . . . ?
C15 C16 N17 C21 68.5(2) . . . . ?
C16 N17 C18 C19 -150.83(17) . . . . ?
C21 N17 C18 C19 -25.6(2) . . . . ?
N17 C18 C19 C20 38.7(2) . . . . ?
C18 C19 C20 C21 -36.9(2) . . . . ?
C16 N17 C21 C22 -113.45(18) . . . . ?
C18 N17 C21 C22 123.15(17) . . . . ?
C16 N17 C21 C20 125.61(17) . . . . ?
C18 N17 C21 C20 2.2(2) . . . . ?
C19 C20 C21 N17 21.8(2) . . . . ?
C19 C20 C21 C22 -97.5(2) . . . . ?
N17 C21 C22 O23 176.68(15) . . . . ?
C20 C21 C22 O23 -66.2(2) . . . . ?
C21 C22 O23 C24 173.14(17) . . . . ?
O51 C52 C53 C58 -179.31(17) . . . . ?
C65 C52 C53 C58 1.2(3) . . . . ?
O51 C52 C53 C54 0.8(3) . . . . ?
C65 C52 C53 C54 -178.79(17) . . . . ?
C58 C53 C54 C56 -2.0(3) . . . . ?
C52 C53 C54 C56 177.90(17) . . . . ?
C58 C53 C54 C55 -121.9(2) . . . . ?
C52 C53 C54 C55 58.0(2) . . . . ?
C58 C53 C54 C57 116.93(19) . . . . ?
C52 C53 C54 C57 -63.1(2) . . . . ?
C52 C53 C58 C59 0.0(3) . . . . ?
C54 C53 C58 C59 179.94(18) . . . . ?
C53 C58 C59 C64 -0.7(3) . . . . ?
C53 C58 C59 C60 -178.52(17) . . . . ?
C58 C59 C60 C61 -8.1(3) . . . . ?
C64 C59 C60 C61 174.12(18) . . . . ?
C58 C59 C60 C62 -129.5(2) . . . . ?
C64 C59 C60 C62 52.7(2) . . . . ?
C58 C59 C60 C63 111.1(2) . . . . ?
C64 C59 C60 C63 -66.7(2) . . . . ?
C58 C59 C64 C65 0.3(3) . . . . ?
C60 C59 C64 C65 178.19(18) . . . . ?
C59 C64 C65 C52 0.8(3) . . . . ?
C59 C64 C65 C66 -176.12(18) . . . . ?
O51 C52 C65 C64 178.87(17) . . . . ?
C53 C52 C65 C64 -1.6(3) . . . . ?
O51 C52 C65 C66 -4.2(3) . . . . ?
C53 C52 C65 C66 175.39(18) . . . . ?
C64 C65 C66 N67 -133.88(19) . . . . ?
C52 C65 C66 N67 49.2(2) . . . . ?
C65 C66 N67 C68 -169.43(17) . . . . ?
C65 C66 N67 C71 68.3(2) . . . . ?
C66 N67 C68 C69 -151.72(17) . . . . ?
C71 N67 C68 C69 -26.1(2) . . . . ?
N67 C68 C69 C70 39.1(2) . . . . ?
C68 C69 C70 C71 -37.4(2) . . . . ?
C66 N67 C71 C72 -113.35(17) . . . . ?
C68 N67 C71 C72 122.85(17) . . . . ?
C66 N67 C71 C70 126.01(17) . . . . ?
C68 N67 C71 C70 2.2(2) . . . . ?
C69 C70 C71 N67 22.3(2) . . . . ?
C69 C70 C71 C72 -97.09(19) . . . . ?
N67 C71 C72 O73 177.99(15) . . . . ?
C70 C71 C72 O73 -65.3(2) . . . . ?
C71 C72 O73 C74 175.02(16) . . . . ?

loop_
_cod_related_entry_id
_cod_related_entry_database
_cod_related_entry_code
1 ChemSpider 30652784
